data_4071507
loop_
_publ_author_name
'Gott, Andrew L.'
'Clarke, Adam J.'
'Clarkson, Guy J.'
'Munslow, Ian J.'
'Wade, Andrew R.'
'Scott, Peter'

_publ_section_title
;
 Single Diastereomer Half-Sandwich Salicyloxazoline Complexes of Titanium
 and Zirconium
;
_journal_issue 12
_journal_name_full Organometallics
_journal_page_first 2706
_journal_paper_doi 10.1021/om8002027
_journal_volume 27
_journal_year 2008
_chemical_absolute_configuration rmad
_chemical_formula_sum 'C37 H53 Cl2 N O2 Zr'
_chemical_formula_weight 705.92
_chemical_name_systematic
; 
 ? 
;
_space_group_IT_number 19
_symmetry_cell_setting orthorhombic
_symmetry_space_group_name_Hall 'P 2ac 2ab'
_symmetry_space_group_name_H-M 'P 21 21 21'
_atom_sites_solution_hydrogens geom
_atom_sites_solution_primary direct
_atom_sites_solution_secondary difmap
_audit_creation_method SHELXL-97
_cell_angle_alpha 90.00
_cell_angle_beta 90.00
_cell_angle_gamma 90.00
_cell_formula_units_Z 4
_cell_length_a 9.861(3)
_cell_length_b 16.787(5)
_cell_length_c 22.046(6)
_cell_measurement_reflns_used 5810
_cell_measurement_temperature 180(2)
_cell_measurement_theta_max 28.63
_cell_measurement_theta_min 2.27
_cell_volume 3649.4(18)
_computing_cell_refinement 'SAINT (Siemens, 1995)'
_computing_data_collection 'SMART (Siemens, 1994)'
_computing_data_reduction 'SAINT (Siemens, 1995)'
_computing_molecular_graphics 'SHELXTL (Sheldrick, 1997)'
_computing_publication_material 'SHELXTL (Sheldrick, 1997)'
_computing_structure_refinement 'SHELXL-97 (Sheldrick, 1997)'
_computing_structure_solution 'SHELXS-97 (Sheldrick, 1990)'
_diffrn_ambient_temperature 180(2)
_diffrn_detector_area_resol_mean 8.192
_diffrn_measured_fraction_theta_full 0.997
_diffrn_measured_fraction_theta_max 0.946
_diffrn_measurement_device_type 'Siemens SMART diffractometer'
_diffrn_measurement_method '\w scans'
_diffrn_radiation_monochromator graphite
_diffrn_radiation_source 'fine-focus sealed tube'
_diffrn_radiation_type MoK\a
_diffrn_radiation_wavelength 0.71073
_diffrn_reflns_av_R_equivalents 0.0608
_diffrn_reflns_av_sigmaI/netI 0.0755
_diffrn_reflns_limit_h_max 12
_diffrn_reflns_limit_h_min -13
_diffrn_reflns_limit_k_max 22
_diffrn_reflns_limit_k_min -22
_diffrn_reflns_limit_l_max 30
_diffrn_reflns_limit_l_min -23
_diffrn_reflns_number 23794
_diffrn_reflns_theta_full 28.00
_diffrn_reflns_theta_max 29.17
_diffrn_reflns_theta_min 1.85
_diffrn_standards_decay_% nil
_exptl_absorpt_coefficient_mu 0.479
_exptl_absorpt_correction_T_max 0.9360
_exptl_absorpt_correction_T_min 0.7003
_exptl_absorpt_correction_type multi-scan
_exptl_absorpt_process_details 'SADABS (Sheldrick, 1996)'
_exptl_crystal_colour colourless
_exptl_crystal_density_diffrn 1.285
_exptl_crystal_density_method 'not measured'
_exptl_crystal_description block
_exptl_crystal_F_000 1488
_exptl_crystal_size_max 0.60
_exptl_crystal_size_mid 0.18
_exptl_crystal_size_min 0.14
_refine_diff_density_max 1.221
_refine_diff_density_min -0.848
_refine_diff_density_rms 0.088
_refine_ls_abs_structure_details 'Flack H D (1983), Acta Cryst. A39, 876-881, 3892 Friedel pairs'
_refine_ls_abs_structure_Flack 0.03(5)
_refine_ls_extinction_method none
_refine_ls_goodness_of_fit_ref 1.047
_refine_ls_hydrogen_treatment constr
_refine_ls_matrix_type full
_refine_ls_number_parameters 390
_refine_ls_number_reflns 9072
_refine_ls_number_restraints 24
_refine_ls_restrained_S_all 1.053
_refine_ls_R_factor_all 0.0778
_refine_ls_R_factor_gt 0.0557
_refine_ls_shift/su_max 0.001
_refine_ls_shift/su_mean 0.000
_refine_ls_structure_factor_coef Fsqd
_refine_ls_weighting_details 'calc w=1/[\s^2^(Fo^2^)+(0.0671P)^2^+2.6026P] where P=(Fo^2^+2Fc^2^)/3'
_refine_ls_weighting_scheme calc
_refine_ls_wR_factor_gt 0.1311
_refine_ls_wR_factor_ref 0.1425
_reflns_number_gt 7375
_reflns_number_total 9072
_reflns_threshold_expression >2sigma(I)
_cod_data_source_file om8002027-file001.cif
_cod_data_source_block aw3
_cod_original_cell_volume 3649.3(18)
_cod_original_sg_symbol_H-M P2(1)2(1)2(1)
_cod_database_code 4071507

loop_
_symmetry_equiv_pos_as_xyz
'x, y, z'
'-x+1/2, -y, z+1/2'
'-x, y+1/2, -z+1/2'
'x+1/2, -y+1/2, -z'

loop_
_atom_site_label
_atom_site_type_symbol
_atom_site_fract_x
_atom_site_fract_y
_atom_site_fract_z
_atom_site_U_iso_or_equiv
_atom_site_adp_type
_atom_site_occupancy
_atom_site_symmetry_multiplicity
_atom_site_calc_flag
_atom_site_refinement_flags
Zr1 Zr 0.03571(4) 0.57347(2) 0.778896(17) 0.02525(10) Uani 1 1 d .
Cl1 Cl -0.00816(12) 0.71667(7) 0.76511(6) 0.0430(3) Uani 1 1 d .
Cl2 Cl -0.04113(14) 0.55313(7) 0.67464(5) 0.0412(3) Uani 1 1 d .
O101 O 0.2054(3) 0.61029(17) 0.82112(14) 0.0283(6) Uani 1 1 d .
C102 C 0.3067(4) 0.5796(3) 0.85385(18) 0.0266(8) Uani 1 1 d .
C103 C 0.3748(5) 0.6257(3) 0.8980(2) 0.0293(9) Uani 1 1 d .
C104 C 0.4667(5) 0.5854(2) 0.93487(17) 0.0306(8) Uani 1 1 d .
H10A H 0.5131 0.6152 0.9650 0.037 Uiso 1 1 calc R
C105 C 0.4954(4) 0.5034(3) 0.93053(19) 0.0287(9) Uani 1 1 d .
C106 C 0.4379(4) 0.4627(3) 0.8828(2) 0.0301(9) Uani 1 1 d .
H10B H 0.4613 0.4085 0.8762 0.036 Uiso 1 1 calc R
C107 C 0.3454(4) 0.5002(2) 0.84400(19) 0.0267(9) Uani 1 1 d .
C108 C 0.2929(4) 0.4578(3) 0.79151(19) 0.0270(9) Uani 1 1 d .
O109 O 0.3578(3) 0.38950(16) 0.77804(15) 0.0325(6) Uani 1 1 d .
C110 C 0.2810(5) 0.3521(3) 0.7295(2) 0.0342(10) Uani 1 1 d .
H11J H 0.2215 0.3095 0.7454 0.041 Uiso 1 1 calc R
H11K H 0.3423 0.3292 0.6985 0.041 Uiso 1 1 calc R
C111 C 0.1972(5) 0.4210(3) 0.70301(18) 0.0309(9) Uani 1 1 d .
H11L H 0.1031 0.4022 0.6942 0.037 Uiso 1 1 calc R
N112 N 0.1947(4) 0.4775(2) 0.75532(16) 0.0281(8) Uani 1 1 d .
C113 C 0.2575(5) 0.4590(3) 0.6465(2) 0.0385(11) Uani 1 1 d .
H11S H 0.2052 0.5090 0.6387 0.046 Uiso 1 1 calc R
C114 C 0.2376(8) 0.4045(4) 0.5905(3) 0.0627(18) Uani 1 1 d .
H11P H 0.2671 0.4328 0.5539 0.094 Uiso 1 1 calc R
H11Q H 0.1415 0.3904 0.5867 0.094 Uiso 1 1 calc R
H11R H 0.2915 0.3559 0.5955 0.094 Uiso 1 1 calc R
C115 C 0.4069(6) 0.4829(4) 0.6531(3) 0.0532(14) Uani 1 1 d .
H11M H 0.4373 0.5094 0.6159 0.080 Uiso 1 1 calc R
H11N H 0.4619 0.4352 0.6601 0.080 Uiso 1 1 calc R
H11O H 0.4168 0.5194 0.6875 0.080 Uiso 1 1 calc R
C116 C 0.3532(5) 0.7164(3) 0.9032(2) 0.0321(10) Uani 1 1 d .
C117 C 0.3783(6) 0.7543(3) 0.8404(3) 0.0473(13) Uani 1 1 d .
H11A H 0.3074 0.7370 0.8122 0.071 Uiso 1 1 calc R
H11B H 0.4671 0.7375 0.8251 0.071 Uiso 1 1 calc R
H11C H 0.3763 0.8125 0.8440 0.071 Uiso 1 1 calc R
C118 C 0.2083(5) 0.7351(3) 0.9241(3) 0.0456(13) Uani 1 1 d .
H11D H 0.1434 0.7111 0.8958 0.068 Uiso 1 1 calc R
H11E H 0.1949 0.7930 0.9250 0.068 Uiso 1 1 calc R
H11F H 0.1938 0.7132 0.9648 0.068 Uiso 1 1 calc R
C119 C 0.4499(6) 0.7541(3) 0.9480(2) 0.0473(12) Uani 1 1 d .
H11G H 0.4334 0.7321 0.9885 0.071 Uiso 1 1 calc R
H11H H 0.4355 0.8119 0.9488 0.071 Uiso 1 1 calc R
H11I H 0.5435 0.7428 0.9358 0.071 Uiso 1 1 calc R
C120 C 0.5832(5) 0.4589(3) 0.9771(2) 0.0353(10) Uani 1 1 d .
C121 C 0.6568(6) 0.5152(4) 1.0207(2) 0.0475(13) Uani 1 1 d .
H12A H 0.7105 0.4839 1.0496 0.071 Uiso 1 1 calc R
H12B H 0.5900 0.5472 1.0429 0.071 Uiso 1 1 calc R
H12C H 0.7169 0.5504 0.9976 0.071 Uiso 1 1 calc R
C122 C 0.6868(6) 0.4074(3) 0.9448(2) 0.0451(13) Uani 1 1 d .
H12D H 0.7396 0.3775 0.9748 0.068 Uiso 1 1 calc R
H12E H 0.7478 0.4414 0.9210 0.068 Uiso 1 1 calc R
H12F H 0.6402 0.3701 0.9177 0.068 Uiso 1 1 calc R
C123 C 0.4887(6) 0.4054(3) 1.0146(2) 0.0458(13) Uani 1 1 d .
H12G H 0.5424 0.3746 1.0438 0.069 Uiso 1 1 calc R
H12H H 0.4401 0.3689 0.9876 0.069 Uiso 1 1 calc R
H12I H 0.4232 0.4386 1.0365 0.069 Uiso 1 1 calc R
C201 C -0.0476(5) 0.4603(2) 0.84487(18) 0.0292(9) Uani 1 1 d .
C202 C -0.1518(5) 0.4748(3) 0.8010(2) 0.0315(9) Uani 1 1 d .
C203 C -0.2049(4) 0.5512(3) 0.8118(2) 0.0314(10) Uani 1 1 d .
C204 C -0.1352(4) 0.5850(3) 0.86247(19) 0.0292(9) Uani 1 1 d .
C205 C -0.0377(5) 0.5285(2) 0.88302(18) 0.0285(8) Uani 1 1 d .
C206 C 0.0430(6) 0.5338(3) 0.9401(2) 0.0416(11) Uani 1 1 d .
H20A H -0.0083 0.5097 0.9735 0.062 Uiso 1 1 calc R
H20B H 0.0613 0.5899 0.9495 0.062 Uiso 1 1 calc R
H20C H 0.1290 0.5054 0.9349 0.062 Uiso 1 1 calc R
C207 C 0.0215(6) 0.3825(3) 0.8558(2) 0.0425(12) Uani 1 1 d .
H20D H -0.0336 0.3501 0.8833 0.064 Uiso 1 1 calc R
H20E H 0.1106 0.3921 0.8741 0.064 Uiso 1 1 calc R
H20F H 0.0329 0.3544 0.8172 0.064 Uiso 1 1 calc R
C208 C -0.2070(5) 0.4143(3) 0.7566(2) 0.0414(11) Uani 1 1 d .
H20G H -0.2906 0.3910 0.7728 0.062 Uiso 1 1 calc R
H20H H -0.1398 0.3721 0.7503 0.062 Uiso 1 1 calc R
H20I H -0.2264 0.4405 0.7178 0.062 Uiso 1 1 calc R
C209 C -0.3195(5) 0.5896(3) 0.7782(3) 0.0424(11) Uani 1 1 d .
H20J H -0.4059 0.5730 0.7961 0.064 Uiso 1 1 calc R
H20K H -0.3166 0.5735 0.7355 0.064 Uiso 1 1 calc R
H20L H -0.3110 0.6477 0.7810 0.064 Uiso 1 1 calc R
C210 C -0.1687(5) 0.6626(3) 0.8929(2) 0.0403(11) Uani 1 1 d .
H21A H -0.2363 0.6535 0.9248 0.061 Uiso 1 1 calc R
H21B H -0.2053 0.6999 0.8629 0.061 Uiso 1 1 calc R
H21C H -0.0864 0.6851 0.9110 0.061 Uiso 1 1 calc R
C301 C 0.7014(8) 0.7224(5) 0.6111(4) 0.079(2) Uani 1 1 d .
H30A H 0.7258 0.7544 0.5756 0.118 Uiso 1 1 calc R
H30B H 0.7471 0.6707 0.6090 0.118 Uiso 1 1 calc R
H30C H 0.7296 0.7503 0.6481 0.118 Uiso 1 1 calc R
C302 C 0.5441(5) 0.7094(3) 0.6124(3) 0.086(2) Uani 1 1 d GU
C303 C 0.4825(7) 0.6883(4) 0.5580(2) 0.123(4) Uani 1 1 d GU
H30D H 0.5359 0.6810 0.5225 0.147 Uiso 1 1 calc R
C304 C 0.3428(7) 0.6777(3) 0.5555(3) 0.114(3) Uani 1 1 d GU
H30E H 0.3007 0.6632 0.5183 0.137 Uiso 1 1 calc R
C305 C 0.2647(5) 0.6882(3) 0.6074(3) 0.100(3) Uani 1 1 d G
H30F H 0.1693 0.6810 0.6057 0.120 Uiso 1 1 calc R
C306 C 0.3264(7) 0.7094(3) 0.6617(3) 0.093(3) Uani 1 1 d G
H30G H 0.2730 0.7167 0.6972 0.111 Uiso 1 1 calc R
C307 C 0.4661(7) 0.7200(3) 0.6642(2) 0.108(3) Uani 1 1 d GU
H30H H 0.5082 0.7345 0.7014 0.129 Uiso 1 1 calc R

loop_
_atom_site_aniso_label
_atom_site_aniso_U_11
_atom_site_aniso_U_22
_atom_site_aniso_U_33
_atom_site_aniso_U_23
_atom_site_aniso_U_13
_atom_site_aniso_U_12
Zr1 0.02334(17) 0.02424(16) 0.02816(18) 0.00015(16) -0.00014(17) 0.00234(17)
Cl1 0.0372(7) 0.0297(5) 0.0622(8) 0.0102(5) 0.0021(5) 0.0068(4)
Cl2 0.0361(6) 0.0591(7) 0.0284(5) -0.0001(4) -0.0029(5) 0.0087(6)
O101 0.0217(14) 0.0250(14) 0.0381(17) -0.0017(12) -0.0047(12) 0.0032(12)
C102 0.0225(19) 0.026(2) 0.031(2) -0.0019(17) 0.0031(15) 0.0031(18)
C103 0.023(2) 0.030(2) 0.034(2) -0.0002(17) 0.0065(17) -0.0030(17)
C104 0.030(2) 0.037(2) 0.0248(19) -0.0063(16) 0.0002(18) -0.003(2)
C105 0.025(2) 0.034(2) 0.027(2) 0.0026(16) 0.0019(15) 0.0001(16)
C106 0.027(2) 0.026(2) 0.037(2) 0.0019(17) -0.0016(18) 0.0030(17)
C107 0.025(2) 0.024(2) 0.031(2) -0.0036(16) 0.0007(16) 0.0026(16)
C108 0.024(2) 0.0251(18) 0.032(2) 0.0020(16) 0.0004(16) 0.0005(16)
O109 0.0309(16) 0.0260(14) 0.0406(17) -0.0089(14) -0.0041(15) 0.0061(12)
C110 0.033(2) 0.030(2) 0.039(3) -0.0114(19) -0.004(2) 0.0045(18)
C111 0.031(2) 0.030(2) 0.032(2) -0.0102(18) -0.0009(16) -0.0021(19)
N112 0.0267(18) 0.0271(18) 0.0304(19) -0.0049(14) -0.0001(14) -0.0002(15)
C113 0.039(3) 0.040(3) 0.037(3) 0.000(2) 0.000(2) 0.011(2)
C114 0.070(4) 0.073(4) 0.045(3) -0.017(3) 0.001(3) 0.020(3)
C115 0.045(3) 0.055(3) 0.060(4) 0.007(3) 0.017(3) 0.002(3)
C116 0.028(2) 0.028(2) 0.041(3) -0.0096(18) 0.0002(19) -0.0020(19)
C117 0.054(3) 0.026(2) 0.061(4) 0.001(2) 0.000(3) -0.009(2)
C118 0.035(3) 0.032(3) 0.070(4) -0.018(2) 0.008(2) 0.001(2)
C119 0.044(3) 0.038(2) 0.060(3) -0.014(2) -0.006(3) -0.003(3)
C120 0.032(2) 0.043(2) 0.031(2) 0.0023(19) -0.0043(18) 0.004(2)
C121 0.044(3) 0.058(3) 0.040(3) 0.006(2) -0.015(2) -0.006(3)
C122 0.039(3) 0.054(3) 0.042(3) 0.010(2) 0.000(2) 0.009(2)
C123 0.047(3) 0.056(3) 0.034(3) 0.013(2) 0.000(2) -0.001(2)
C201 0.028(2) 0.0307(19) 0.029(2) 0.0012(15) 0.0060(19) -0.0003(19)
C202 0.031(2) 0.030(2) 0.033(2) -0.0026(17) 0.0033(18) -0.0061(18)
C203 0.022(2) 0.037(2) 0.035(2) -0.0011(17) 0.0031(17) -0.0020(17)
C204 0.024(2) 0.028(2) 0.035(2) -0.0020(17) 0.0072(16) 0.0000(17)
C205 0.0243(19) 0.029(2) 0.032(2) 0.0017(15) 0.0033(19) -0.001(2)
C206 0.046(3) 0.050(3) 0.029(2) 0.0008(19) -0.002(2) -0.004(3)
C207 0.045(3) 0.030(2) 0.052(3) 0.0075(19) 0.010(3) 0.008(2)
C208 0.040(3) 0.031(3) 0.052(3) -0.007(2) -0.003(2) -0.006(2)
C209 0.028(2) 0.049(3) 0.050(3) 0.002(2) 0.004(2) 0.0025(19)
C210 0.038(3) 0.031(2) 0.053(3) -0.006(2) 0.010(2) 0.005(2)
C301 0.068(5) 0.063(4) 0.104(6) -0.013(4) -0.019(4) 0.007(4)
C302 0.116(4) 0.074(3) 0.089(4) -0.010(3) 0.000(4) -0.018(4)
C303 0.112(6) 0.117(6) 0.139(6) 0.013(5) 0.008(6) -0.003(5)
C304 0.101(5) 0.116(5) 0.125(5) 0.008(4) 0.002(4) -0.008(4)
C305 0.119(8) 0.051(4) 0.129(8) 0.005(5) -0.014(7) -0.028(5)
C306 0.109(7) 0.065(5) 0.103(7) -0.005(5) 0.021(6) -0.011(5)
C307 0.099(5) 0.088(5) 0.135(6) 0.002(5) 0.001(5) -0.012(5)

loop_
_atom_type_symbol
_atom_type_description
_atom_type_scat_dispersion_real
_atom_type_scat_dispersion_imag
_atom_type_scat_source
C C 0.0033 0.0016 'International Tables Vol C Tables 4.2.6.8 and 6.1.1.4'
H H 0.0000 0.0000 'International Tables Vol C Tables 4.2.6.8 and 6.1.1.4'
N N 0.0061 0.0033 'International Tables Vol C Tables 4.2.6.8 and 6.1.1.4'
O O 0.0106 0.0060 'International Tables Vol C Tables 4.2.6.8 and 6.1.1.4'
Cl Cl 0.1484 0.1585 'International Tables Vol C Tables 4.2.6.8 and 6.1.1.4'
Zr Zr -2.9673 0.5597 'International Tables Vol C Tables 4.2.6.8 and 6.1.1.4'

loop_
_geom_angle_atom_site_label_1
_geom_angle_atom_site_label_2
_geom_angle_atom_site_label_3
_geom_angle
O101 Zr1 N112 75.74(12)
O101 Zr1 Cl2 137.37(10)
N112 Zr1 Cl2 84.33(10)
O101 Zr1 Cl1 84.45(9)
N112 Zr1 Cl1 140.68(10)
Cl2 Zr1 Cl1 88.04(4)
O101 Zr1 C204 101.27(14)
N112 Zr1 C204 132.60(14)
Cl2 Zr1 C204 119.61(11)
Cl1 Zr1 C204 84.10(10)
O101 Zr1 C203 134.33(14)
N112 Zr1 C203 127.11(14)
Cl2 Zr1 C203 87.56(11)
Cl1 Zr1 C203 90.87(11)
C204 Zr1 C203 33.15(14)
O101 Zr1 C205 84.82(14)
N112 Zr1 C205 101.03(14)
Cl2 Zr1 C205 136.47(11)
Cl1 Zr1 C205 110.73(10)
C204 Zr1 C205 32.90(14)
C203 Zr1 C205 54.63(15)
O101 Zr1 C201 103.58(13)
N112 Zr1 C201 79.96(14)
Cl2 Zr1 C201 109.58(11)
Cl1 Zr1 C201 138.36(10)
C204 Zr1 C201 54.30(14)
C203 Zr1 C201 54.19(15)
C205 Zr1 C201 32.75(13)
O101 Zr1 C202 136.03(14)
N112 Zr1 C202 94.73(14)
Cl2 Zr1 C202 82.14(11)
Cl1 Zr1 C202 122.34(11)
C204 Zr1 C202 54.35(14)
C203 Zr1 C202 32.39(15)
C205 Zr1 C202 54.47(15)
C201 Zr1 C202 32.87(15)
C102 O101 Zr1 138.9(3)
O101 C102 C107 119.1(4)
O101 C102 C103 121.1(4)
C107 C102 C103 119.8(4)
C104 C103 C102 116.4(4)
C104 C103 C116 121.7(4)
C102 C103 C116 121.8(4)
C103 C104 C105 124.5(4)
C103 C104 H10A 117.8
C105 C104 H10A 117.8
C106 C105 C104 117.0(4)
C106 C105 C120 120.0(4)
C104 C105 C120 122.9(4)
C105 C106 C107 120.8(4)
C105 C106 H10B 119.6
C107 C106 H10B 119.6
C106 C107 C102 120.6(4)
C106 C107 C108 119.9(4)
C102 C107 C108 119.4(4)
N112 C108 O109 115.9(4)
N112 C108 C107 129.1(4)
O109 C108 C107 115.0(4)
C108 O109 C110 106.4(3)
O109 C110 C111 103.6(3)
O109 C110 H11J 111.0
C111 C110 H11J 111.0
O109 C110 H11K 111.0
C111 C110 H11K 111.0
H11J C110 H11K 109.0
N112 C111 C113 111.9(4)
N112 C111 C110 101.2(3)
C113 C111 C110 114.6(4)
N112 C111 H11L 109.6
C113 C111 H11L 109.6
C110 C111 H11L 109.6
C108 N112 C111 107.5(4)
C108 N112 Zr1 123.1(3)
C111 N112 Zr1 129.0(3)
C111 C113 C115 114.0(4)
C111 C113 C114 110.9(5)
C115 C113 C114 110.6(5)
C111 C113 H11S 107.0
C115 C113 H11S 107.0
C114 C113 H11S 107.0
C113 C114 H11P 109.5
C113 C114 H11Q 109.5
H11P C114 H11Q 109.5
C113 C114 H11R 109.5
H11P C114 H11R 109.5
H11Q C114 H11R 109.5
C113 C115 H11M 109.5
C113 C115 H11N 109.5
H11M C115 H11N 109.5
C113 C115 H11O 109.5
H11M C115 H11O 109.5
H11N C115 H11O 109.5
C119 C116 C118 107.8(4)
C119 C116 C103 112.0(4)
C118 C116 C103 110.7(4)
C119 C116 C117 108.2(4)
C118 C116 C117 109.5(4)
C103 C116 C117 108.5(4)
C116 C117 H11A 109.5
C116 C117 H11B 109.5
H11A C117 H11B 109.5
C116 C117 H11C 109.5
H11A C117 H11C 109.5
H11B C117 H11C 109.5
C116 C118 H11D 109.5
C116 C118 H11E 109.5
H11D C118 H11E 109.5
C116 C118 H11F 109.5
H11D C118 H11F 109.5
H11E C118 H11F 109.5
C116 C119 H11G 109.5
C116 C119 H11H 109.5
H11G C119 H11H 109.5
C116 C119 H11I 109.5
H11G C119 H11I 109.5
H11H C119 H11I 109.5
C122 C120 C121 109.1(4)
C122 C120 C123 109.2(4)
C121 C120 C123 108.0(4)
C122 C120 C105 110.1(4)
C121 C120 C105 112.7(4)
C123 C120 C105 107.6(4)
C120 C121 H12A 109.5
C120 C121 H12B 109.5
H12A C121 H12B 109.5
C120 C121 H12C 109.5
H12A C121 H12C 109.5
H12B C121 H12C 109.5
C120 C122 H12D 109.5
C120 C122 H12E 109.5
H12D C122 H12E 109.5
C120 C122 H12F 109.5
H12D C122 H12F 109.5
H12E C122 H12F 109.5
C120 C123 H12G 109.5
C120 C123 H12H 109.5
H12G C123 H12H 109.5
C120 C123 H12I 109.5
H12G C123 H12I 109.5
H12H C123 H12I 109.5
C205 C201 C202 108.1(4)
C205 C201 C207 125.2(4)
C202 C201 C207 125.8(4)
C205 C201 Zr1 73.4(2)
C202 C201 Zr1 73.6(2)
C207 C201 Zr1 127.0(3)
C203 C202 C201 108.0(4)
C203 C202 C208 126.0(4)
C201 C202 C208 125.6(4)
C203 C202 Zr1 73.0(2)
C201 C202 Zr1 73.6(3)
C208 C202 Zr1 125.3(3)
C202 C203 C204 108.3(4)
C202 C203 C209 126.3(4)
C204 C203 C209 125.3(4)
C202 C203 Zr1 74.6(3)
C204 C203 Zr1 73.2(2)
C209 C203 Zr1 120.4(3)
C205 C204 C203 108.0(4)
C205 C204 C210 125.7(4)
C203 C204 C210 126.0(4)
C205 C204 Zr1 74.3(2)
C203 C204 Zr1 73.6(2)
C210 C204 Zr1 123.0(3)
C204 C205 C201 107.5(4)
C204 C205 C206 126.1(4)
C201 C205 C206 125.6(4)
C204 C205 Zr1 72.8(2)
C201 C205 Zr1 73.9(2)
C206 C205 Zr1 126.6(3)
C205 C206 H20A 109.5
C205 C206 H20B 109.5
H20A C206 H20B 109.5
C205 C206 H20C 109.5
H20A C206 H20C 109.5
H20B C206 H20C 109.5
C201 C207 H20D 109.5
C201 C207 H20E 109.5
H20D C207 H20E 109.5
C201 C207 H20F 109.5
H20D C207 H20F 109.5
H20E C207 H20F 109.5
C202 C208 H20G 109.5
C202 C208 H20H 109.5
H20G C208 H20H 109.5
C202 C208 H20I 109.5
H20G C208 H20I 109.5
H20H C208 H20I 109.5
C203 C209 H20J 109.5
C203 C209 H20K 109.5
H20J C209 H20K 109.5
C203 C209 H20L 109.5
H20J C209 H20L 109.5
H20K C209 H20L 109.5
C204 C210 H21A 109.5
C204 C210 H21B 109.5
H21A C210 H21B 109.5
C204 C210 H21C 109.5
H21A C210 H21C 109.5
H21B C210 H21C 109.5
C302 C301 H30A 109.5
C302 C301 H30B 109.5
H30A C301 H30B 109.5
C302 C301 H30C 109.5
H30A C301 H30C 109.5
H30B C301 H30C 109.5
C303 C302 C307 120.0
C303 C302 C301 117.0(5)
C307 C302 C301 123.0(5)
C304 C303 C302 120.0
C304 C303 H30D 120.0
C302 C303 H30D 120.0
C305 C304 C303 120.0
C305 C304 H30E 120.0
C303 C304 H30E 120.0
C304 C305 C306 120.0
C304 C305 H30F 120.0
C306 C305 H30F 120.0
C307 C306 C305 120.0
C307 C306 H30G 120.0
C305 C306 H30G 120.0
C306 C307 C302 120.0
C306 C307 H30H 120.0
C302 C307 H30H 120.0

loop_
_geom_bond_atom_site_label_1
_geom_bond_atom_site_label_2
_geom_bond_distance
Zr1 O101 2.012(3)
Zr1 N112 2.307(4)
Zr1 Cl2 2.4441(13)
Zr1 Cl1 2.4613(13)
Zr1 C204 2.504(4)
Zr1 C203 2.509(4)
Zr1 C205 2.523(4)
Zr1 C201 2.530(4)
Zr1 C202 2.530(5)
O101 C102 1.335(5)
C102 C107 1.404(6)
C102 C103 1.413(6)
C103 C104 1.393(6)
C103 C116 1.543(6)
C104 C105 1.408(6)
C104 H10A 0.9500
C105 C106 1.376(6)
C105 C120 1.536(6)
C106 C107 1.400(6)
C106 H10B 0.9500
C107 C108 1.454(6)
C108 N112 1.298(6)
C108 O109 1.346(5)
O109 C110 1.453(5)
C110 C111 1.536(6)
C110 H11J 0.9900
C110 H11K 0.9900
C111 N112 1.493(5)
C111 C113 1.520(7)
C111 H11L 1.0000
C113 C115 1.534(8)
C113 C114 1.549(8)
C113 H11S 1.0000
C114 H11P 0.9800
C114 H11Q 0.9800
C114 H11R 0.9800
C115 H11M 0.9800
C115 H11N 0.9800
C115 H11O 0.9800
C116 C119 1.511(7)
C116 C118 1.535(7)
C116 C117 1.544(7)
C117 H11A 0.9800
C117 H11B 0.9800
C117 H11C 0.9800
C118 H11D 0.9800
C118 H11E 0.9800
C118 H11F 0.9800
C119 H11G 0.9800
C119 H11H 0.9800
C119 H11I 0.9800
C120 C122 1.515(7)
C120 C121 1.532(7)
C120 C123 1.536(7)
C121 H12A 0.9800
C121 H12B 0.9800
C121 H12C 0.9800
C122 H12D 0.9800
C122 H12E 0.9800
C122 H12F 0.9800
C123 H12G 0.9800
C123 H12H 0.9800
C123 H12I 0.9800
C201 C205 1.424(6)
C201 C202 1.431(7)
C201 C207 1.492(6)
C202 C203 1.406(6)
C202 C208 1.513(6)
C203 C204 1.430(6)
C203 C209 1.497(6)
C204 C205 1.424(6)
C204 C210 1.503(6)
C205 C206 1.492(7)
C206 H20A 0.9800
C206 H20B 0.9800
C206 H20C 0.9800
C207 H20D 0.9800
C207 H20E 0.9800
C207 H20F 0.9800
C208 H20G 0.9800
C208 H20H 0.9800
C208 H20I 0.9800
C209 H20J 0.9800
C209 H20K 0.9800
C209 H20L 0.9800
C210 H21A 0.9800
C210 H21B 0.9800
C210 H21C 0.9800
C301 C302 1.566(9)
C301 H30A 0.9800
C301 H30B 0.9800
C301 H30C 0.9800
C302 C303 1.3900
C302 C307 1.3900
C303 C304 1.3900
C303 H30D 0.9500
C304 C305 1.3900
C304 H30E 0.9500
C305 C306 1.3900
C305 H30F 0.9500
C306 C307 1.3900
C306 H30G 0.9500
C307 H30H 0.9500
